data_4301228
loop_
_publ_author_name
'Makoto Imaji'
'Yoshiaki Tanabe'
'Yuichiro Mutoh'
'Youichi Ishii'

_publ_section_title
;
 Core Expansion Reactions of Cyanamido/Carbodiimido-Bridged
 Polynuclear Iridium Complexes
;
_journal_name_full 'Inorganic Chemistry'
_journal_page_first 773
_journal_page_last 780
_journal_paper_doi 10.1021/ic8017503
_journal_volume 48
_journal_year 2009
_chemical_formula_moiety 'C42 H60 Cl4 Ir4 N4 '
_chemical_formula_sum 'C42 H60 Cl4 Ir4 N4'
_chemical_formula_weight 1531.65
_space_group_IT_number 15
_symmetry_cell_setting monoclinic
_symmetry_Int_Tables_number 15
_symmetry_space_group_name_Hall '-C 2yc'
_symmetry_space_group_name_H-M 'C 1 2/c 1'
_cell_angle_alpha 90.0000
_cell_angle_beta 130.4845(13)
_cell_angle_gamma 90.0000
_cell_formula_units_Z 4
_cell_length_a 35.337(6)
_cell_length_b 7.3127(11)
_cell_length_c 23.656(4)
_cell_measurement_reflns_used 5521
_cell_measurement_temperature 123.1
_cell_measurement_theta_max 27.5
_cell_measurement_theta_min 3.0
_cell_volume 4649.4(13)
_computing_cell_refinement CrystalClear
_computing_data_collection CrystalClear
_computing_data_reduction CrystalStructure
_computing_publication_material 'CrystalStructure 3.8'
_computing_structure_refinement SHELXL
_computing_structure_solution SHELXS97
_diffrn_detector_area_resol_mean 7.31
_diffrn_measured_fraction_theta_full 0.993
_diffrn_measured_fraction_theta_max 0.993
_diffrn_measurement_device_type 'Rigaku Mercury'
_diffrn_measurement_method \w
_diffrn_radiation_type 'Mo K\a'
_diffrn_radiation_wavelength 0.71070
_diffrn_reflns_av_R_equivalents 0.046
_diffrn_reflns_limit_h_max 45
_diffrn_reflns_limit_h_min -42
_diffrn_reflns_limit_k_max 7
_diffrn_reflns_limit_k_min -9
_diffrn_reflns_limit_l_max 19
_diffrn_reflns_limit_l_min -30
_diffrn_reflns_number 17238
_diffrn_reflns_theta_full 27.48
_diffrn_reflns_theta_max 27.48
_exptl_absorpt_coefficient_mu 11.707
_exptl_absorpt_correction_T_max 0.557
_exptl_absorpt_correction_T_min 0.161
_exptl_absorpt_correction_type multi-scan
_exptl_absorpt_process_details 'Jacobson, R. (1998) Private communication'
_exptl_crystal_colour brown
_exptl_crystal_density_diffrn 2.188
_exptl_crystal_density_method 'not measured'
_exptl_crystal_description platelet
_exptl_crystal_F_000 2864.00
_exptl_crystal_size_max 0.40
_exptl_crystal_size_mid 0.15
_exptl_crystal_size_min 0.05
_refine_diff_density_max 4.06
_refine_diff_density_min -2.62
_refine_ls_extinction_method none
_refine_ls_goodness_of_fit_ref 1.111
_refine_ls_hydrogen_treatment refall
_refine_ls_number_parameters 245
_refine_ls_number_reflns 5300
_refine_ls_R_factor_gt 0.0410
_refine_ls_shift/su_max 0.0000
_refine_ls_structure_factor_coef Fsqd
_refine_ls_weighting_details 'w = 1/[\s^2^(Fo^2^)+(0.0457P)^2^+55.6694P] where P=(Fo^2^+2Fc^2^)/3'
_refine_ls_weighting_scheme calc
_refine_ls_wR_factor_ref 0.0991
_reflns_number_gt 4726
_reflns_number_total 5300
_reflns_threshold_expression F^2^>2.0\s(F^2^)
_cod_data_source_file ic8017503_si_001_2.cif
_cod_data_source_block 6_Ir4
_cod_original_cell_volume 4649.3(13)
_cod_original_formula_sum 'C42 H60 Cl4 Ir4 N4 '
_cod_database_code 4301228

loop_
_symmetry_equiv_pos_site_id
_symmetry_equiv_pos_as_xyz
1 +X,+Y,+Z
2 -X,+Y,1/2-Z
3 -X,-Y,-Z
4 +X,-Y,1/2+Z
5 1/2+X,1/2+Y,+Z
6 1/2-X,1/2+Y,1/2-Z
7 1/2-X,1/2-Y,-Z
8 1/2+X,1/2-Y,1/2+Z

loop_
_atom_site_label
_atom_site_type_symbol
_atom_site_fract_x
_atom_site_fract_y
_atom_site_fract_z
_atom_site_U_iso_or_equiv
_atom_site_adp_type
_atom_site_occupancy
_atom_site_symmetry_multiplicity
_atom_site_calc_flag
_atom_site_refinement_flags
_atom_site_disorder_assembly
_atom_site_disorder_group
Ir(1) Ir 0.035676(11) 0.44333(4) 0.329647(15) 0.01239(8) Uani 1.00 1 d . . .
Ir(2) Ir 0.153786(11) 0.38121(4) 0.233499(16) 0.01198(8) Uani 1.00 1 d . . .
Cl(1) Cl 0.20531(8) 0.6056(2) 0.33140(11) 0.0215(4) Uani 1.00 1 d . . .
Cl(2) Cl 0.11355(7) 0.6270(2) 0.14412(11) 0.0184(3) Uani 1.00 1 d . . .
N(1) N 0.0341(2) 0.3455(8) 0.2479(3) 0.0136(12) Uani 1.00 1 d . . .
N(2) N 0.1009(2) 0.4180(8) 0.2443(3) 0.0179(13) Uani 1.00 1 d . . .
C(1) C 0.0693(2) 0.3855(9) 0.2458(4) 0.0126(14) Uani 1.00 1 d . . .
C(2) C 0.0919(3) 0.4034(11) 0.4479(4) 0.0186(16) Uani 1.00 1 d . . .
C(3) C 0.1113(3) 0.5246(11) 0.4229(4) 0.0194(16) Uani 1.00 1 d . . .
C(4) C 0.0800(3) 0.6795(11) 0.3901(4) 0.0218(17) Uani 1.00 1 d . . .
C(5) C 0.0409(3) 0.6619(10) 0.3956(4) 0.0178(15) Uani 1.00 1 d . . .
C(6) C 0.0486(2) 0.4912(10) 0.4313(3) 0.0137(14) Uani 1.00 1 d . . .
C(7) C 0.1140(3) 0.2263(11) 0.4878(4) 0.0257(19) Uani 1.00 1 d . . .
C(8) C 0.1572(3) 0.4926(14) 0.4326(5) 0.030(2) Uani 1.00 1 d . . .
C(9) C 0.0853(3) 0.8389(12) 0.3563(5) 0.032(2) Uani 1.00 1 d . . .
C(10) C 0.0008(3) 0.7961(11) 0.3694(5) 0.030(2) Uani 1.00 1 d . . .
C(11) C 0.0178(3) 0.4105(12) 0.4476(4) 0.0245(18) Uani 1.00 1 d . . .
C(12) C 0.1506(2) 0.0903(9) 0.2391(4) 0.0157(15) Uani 1.00 1 d . . .
C(13) C 0.1318(2) 0.1445(9) 0.1663(4) 0.0157(15) Uani 1.00 1 d . . .
C(14) C 0.1724(2) 0.2310(9) 0.1758(4) 0.0149(15) Uani 1.00 1 d . . .
C(15) C 0.2149(2) 0.2399(9) 0.2539(4) 0.0151(15) Uani 1.00 1 d . . .
C(16) C 0.2010(2) 0.1495(9) 0.2933(4) 0.0148(14) Uani 1.00 1 d . . .
C(17) C 0.1220(3) -0.0060(10) 0.2562(4) 0.0212(17) Uani 1.00 1 d . . .
C(18) C 0.0812(3) 0.1006(11) 0.0930(4) 0.0273(19) Uani 1.00 1 d . . .
C(19) C 0.1706(3) 0.2989(12) 0.1153(5) 0.030(2) Uani 1.00 1 d . . .
C(20) C 0.2643(3) 0.3120(11) 0.2869(5) 0.0254(18) Uani 1.00 1 d . . .
C(21) C 0.2356(3) 0.1194(11) 0.3762(4) 0.0270(19) Uani 1.00 1 d . . .
H(1) H 0.0943 0.1760 0.5000 0.031 Uiso 1.00 1 c R . .
H(2) H 0.1483 0.2464 0.5337 0.031 Uiso 1.00 1 c R . .
H(3) H 0.1138 0.1400 0.4560 0.031 Uiso 1.00 1 c R . .
H(4) H 0.1722 0.3755 0.4580 0.036 Uiso 1.00 1 c R . .
H(5) H 0.1810 0.5915 0.4625 0.036 Uiso 1.00 1 c R . .
H(6) H 0.1483 0.4897 0.3838 0.036 Uiso 1.00 1 c R . .
H(7) H 0.1135 0.8183 0.3581 0.038 Uiso 1.00 1 c R . .
H(8) H 0.0910 0.9501 0.3840 0.038 Uiso 1.00 1 c R . .
H(9) H 0.0547 0.8528 0.3044 0.038 Uiso 1.00 1 c R . .
H(10) H 0.0043 0.9023 0.3478 0.036 Uiso 1.00 1 c R . .
H(11) H 0.0034 0.8355 0.4113 0.036 Uiso 1.00 1 c R . .
H(12) H -0.0317 0.7389 0.3315 0.036 Uiso 1.00 1 c R . .
H(13) H -0.0098 0.4929 0.4297 0.029 Uiso 1.00 1 c R . .
H(14) H 0.0385 0.3935 0.5014 0.029 Uiso 1.00 1 c R . .
H(15) H 0.0047 0.2920 0.4226 0.029 Uiso 1.00 1 c R . .
H(16) H 0.1432 -0.0239 0.3100 0.025 Uiso 1.00 1 c R . .
H(17) H 0.1108 -0.1251 0.2312 0.025 Uiso 1.00 1 c R . .
H(18) H 0.0929 0.0677 0.2386 0.025 Uiso 1.00 1 c R . .
H(19) H 0.0615 0.0343 0.1021 0.033 Uiso 1.00 1 c R . .
H(20) H 0.0852 0.0246 0.0630 0.033 Uiso 1.00 1 c R . .
H(21) H 0.0642 0.2144 0.0664 0.033 Uiso 1.00 1 c R . .
H(22) H 0.1376 0.2748 0.0673 0.036 Uiso 1.00 1 c R . .
H(23) H 0.1959 0.2361 0.1172 0.036 Uiso 1.00 1 c R . .
H(24) H 0.1770 0.4308 0.1211 0.036 Uiso 1.00 1 c R . .
H(25) H 0.2635 0.3607 0.2475 0.030 Uiso 1.00 1 c R . .
H(26) H 0.2889 0.2135 0.3131 0.030 Uiso 1.00 1 c R . .
H(27) H 0.2733 0.4098 0.3221 0.030 Uiso 1.00 1 c R . .
H(28) H 0.2684 0.1704 0.3992 0.032 Uiso 1.00 1 c R . .
H(29) H 0.2388 -0.0120 0.3866 0.032 Uiso 1.00 1 c R . .
H(30) H 0.2221 0.1802 0.3967 0.032 Uiso 1.00 1 c R . .

loop_
_atom_site_aniso_label
_atom_site_aniso_U_11
_atom_site_aniso_U_22
_atom_site_aniso_U_33
_atom_site_aniso_U_12
_atom_site_aniso_U_13
_atom_site_aniso_U_23
Ir(1) 0.01061(16) 0.02024(16) 0.00941(15) -0.00010(11) 0.00787(13) -0.00009(10)
Ir(2) 0.01168(16) 0.01468(15) 0.01434(16) 0.00087(10) 0.01057(14) 0.00070(10)
Cl(1) 0.0194(10) 0.0226(9) 0.0216(10) -0.0042(7) 0.0129(9) -0.0059(7)
Cl(2) 0.0188(9) 0.0197(8) 0.0199(9) 0.0042(7) 0.0140(8) 0.0048(6)
N(1) 0.013(3) 0.022(3) 0.011(3) 0.002(2) 0.011(2) 0.004(2)
N(2) 0.017(3) 0.022(3) 0.025(3) 0.002(2) 0.018(3) 0.001(2)
C(1) 0.013(3) 0.014(3) 0.010(3) 0.004(2) 0.007(3) -0.002(2)
C(2) 0.015(4) 0.033(4) 0.006(3) -0.003(3) 0.006(3) -0.006(2)
C(3) 0.016(4) 0.030(4) 0.017(4) -0.005(3) 0.013(3) -0.008(3)
C(4) 0.023(4) 0.033(4) 0.008(3) -0.011(3) 0.009(3) -0.005(3)
C(5) 0.017(4) 0.022(3) 0.014(3) -0.000(3) 0.009(3) -0.005(2)
C(6) 0.010(3) 0.027(3) 0.006(3) -0.002(2) 0.006(3) -0.002(2)
C(7) 0.028(4) 0.032(4) 0.014(4) 0.016(3) 0.012(3) 0.005(3)
C(8) 0.019(4) 0.056(5) 0.022(4) 0.000(4) 0.016(4) 0.001(4)
C(9) 0.037(5) 0.031(4) 0.021(4) -0.014(4) 0.016(4) -0.003(3)
C(10) 0.042(5) 0.023(4) 0.028(4) 0.005(3) 0.024(4) -0.002(3)
C(11) 0.026(4) 0.041(4) 0.016(4) 0.001(3) 0.017(4) -0.001(3)
C(12) 0.019(4) 0.010(3) 0.019(4) -0.003(2) 0.013(3) -0.003(2)
C(13) 0.016(4) 0.015(3) 0.014(3) 0.005(2) 0.009(3) 0.001(2)
C(14) 0.020(4) 0.014(3) 0.020(3) 0.010(2) 0.017(3) 0.003(2)
C(15) 0.015(3) 0.017(3) 0.023(4) 0.005(2) 0.016(3) 0.003(2)
C(16) 0.017(3) 0.017(3) 0.015(3) 0.007(2) 0.012(3) 0.007(2)
C(17) 0.024(4) 0.015(3) 0.030(4) -0.003(3) 0.020(4) -0.001(3)
C(18) 0.024(4) 0.029(4) 0.023(4) 0.001(3) 0.013(4) -0.005(3)
C(19) 0.050(6) 0.031(4) 0.033(5) 0.019(4) 0.037(5) 0.016(3)
C(20) 0.018(4) 0.029(4) 0.034(5) 0.001(3) 0.019(4) 0.005(3)
C(21) 0.031(5) 0.027(4) 0.021(4) 0.014(3) 0.016(4) 0.009(3)

loop_
_atom_type_symbol
_atom_type_description
_atom_type_scat_dispersion_real
_atom_type_scat_dispersion_imag
_atom_type_scat_source
C C 0.003 0.002
;

International Tables for Crystallography

(1992, Vol. C, Tables 4.2.6.8 and 6.1.1.4)

;
H H 0.000 0.000
;

International Tables for Crystallography

(1992, Vol. C, Table 6.1.1.4)

;
N N 0.006 0.003
;

International Tables for Crystallography

(1992, Vol. C, Tables 4.2.6.8 and 6.1.1.4)

;
Cl Cl 0.148 0.159
;

International Tables for Crystallography

(1992, Vol. C, Tables 4.2.6.8 and 6.1.1.4)

;
Ir Ir -1.444 7.990
;

International Tables for Crystallography

(1992, Vol. C, Tables 4.2.6.8 and 6.1.1.4)

;

loop_
_geom_angle_atom_site_label_1
_geom_angle_atom_site_label_2
_geom_angle_atom_site_label_3
_geom_angle
_geom_angle_publ_flag
_geom_angle_site_symmetry_1
_geom_angle_site_symmetry_2
_geom_angle_site_symmetry_3
Ir(1) Ir(1) N(1) 44.82(15) yes 2_555 . .
Ir(1) Ir(1) N(1) 45.1(2) yes 2_555 . 2_555
Ir(1) Ir(1) C(2) 171.6(2) yes 2_555 . .
Ir(1) Ir(1) C(3) 142.0(3) yes 2_555 . .
Ir(1) Ir(1) C(4) 121.1(2) yes 2_555 . .
Ir(1) Ir(1) C(5) 122.69(17) yes 2_555 . .
Ir(1) Ir(1) C(6) 146.2(2) yes 2_555 . .
N(1) Ir(1) N(1) 75.4(3) yes . . 2_555
N(1) Ir(1) C(2) 128.4(3) yes . . .
N(1) Ir(1) C(3) 108.6(3) yes . . .
N(1) Ir(1) C(4) 118.5(4) yes . . .
N(1) Ir(1) C(5) 152.6(3) yes . . .
N(1) Ir(1) C(6) 166.3(2) yes . . .
N(1) Ir(1) C(2) 133.1(3) yes 2_555 . .
N(1) Ir(1) C(3) 172.6(3) yes 2_555 . .
N(1) Ir(1) C(4) 145.6(3) yes 2_555 . .
N(1) Ir(1) C(5) 113.5(3) yes 2_555 . .
N(1) Ir(1) C(6) 108.5(3) yes 2_555 . .
C(2) Ir(1) C(3) 39.5(4) yes . . .
C(2) Ir(1) C(4) 65.4(3) yes . . .
C(2) Ir(1) C(5) 65.6(3) yes . . .
C(2) Ir(1) C(6) 39.5(3) yes . . .
C(3) Ir(1) C(4) 38.3(3) yes . . .
C(3) Ir(1) C(5) 65.9(3) yes . . .
C(3) Ir(1) C(6) 66.1(4) yes . . .
C(4) Ir(1) C(5) 40.2(4) yes . . .
C(4) Ir(1) C(6) 65.9(4) yes . . .
C(5) Ir(1) C(6) 38.6(3) yes . . .
Cl(1) Ir(2) Cl(2) 89.01(6) yes . . .
Cl(1) Ir(2) N(2) 88.41(18) yes . . .
Cl(1) Ir(2) C(12) 130.57(19) yes . . .
Cl(1) Ir(2) C(13) 161.2(2) yes . . .
Cl(1) Ir(2) C(14) 126.8(2) yes . . .
Cl(1) Ir(2) C(15) 95.10(19) yes . . .
Cl(1) Ir(2) C(16) 97.16(18) yes . . .
Cl(2) Ir(2) N(2) 86.9(2) yes . . .
Cl(2) Ir(2) C(12) 140.39(18) yes . . .
Cl(2) Ir(2) C(13) 103.3(2) yes . . .
Cl(2) Ir(2) C(14) 94.2(2) yes . . .
Cl(2) Ir(2) C(15) 119.3(2) yes . . .
Cl(2) Ir(2) C(16) 158.5(3) yes . . .
N(2) Ir(2) C(12) 92.0(3) yes . . .
N(2) Ir(2) C(13) 106.2(3) yes . . .
N(2) Ir(2) C(14) 144.8(2) yes . . .
N(2) Ir(2) C(15) 153.6(3) yes . . .
N(2) Ir(2) C(16) 113.7(3) yes . . .
C(12) Ir(2) C(13) 39.5(3) yes . . .
C(12) Ir(2) C(14) 65.3(4) yes . . .
C(12) Ir(2) C(15) 66.0(3) yes . . .
C(12) Ir(2) C(16) 39.0(2) yes . . .
C(13) Ir(2) C(14) 39.4(3) yes . . .
C(13) Ir(2) C(15) 66.6(3) yes . . .
C(13) Ir(2) C(16) 66.4(2) yes . . .
C(14) Ir(2) C(15) 39.0(2) yes . . .
C(14) Ir(2) C(16) 65.7(3) yes . . .
C(15) Ir(2) C(16) 39.8(4) yes . . .
Ir(1) N(1) Ir(1) 90.1(3) yes . . 2_555
Ir(1) N(1) C(1) 121.2(4) yes . . .
Ir(1) N(1) C(1) 121.1(5) yes 2_555 . .
Ir(2) N(2) C(1) 160.3(6) yes . . .
N(1) C(1) N(2) 178.8(7) yes . . .
Ir(1) C(2) C(3) 70.8(4) yes . . .
Ir(1) C(2) C(6) 70.7(4) yes . . .
Ir(1) C(2) C(7) 127.0(5) yes . . .
C(3) C(2) C(6) 108.1(7) yes . . .
C(3) C(2) C(7) 126.4(10) yes . . .
C(6) C(2) C(7) 125.4(10) yes . . .
Ir(1) C(3) C(2) 69.7(4) yes . . .
Ir(1) C(3) C(4) 69.7(4) yes . . .
Ir(1) C(3) C(8) 127.5(7) yes . . .
C(2) C(3) C(4) 107.6(10) yes . . .
C(2) C(3) C(8) 126.0(7) yes . . .
C(4) C(3) C(8) 126.4(10) yes . . .
Ir(1) C(4) C(3) 72.1(4) yes . . .
Ir(1) C(4) C(5) 70.6(4) yes . . .
Ir(1) C(4) C(9) 124.4(6) yes . . .
C(3) C(4) C(5) 109.0(9) yes . . .
C(3) C(4) C(9) 126.5(11) yes . . .
C(5) C(4) C(9) 124.5(8) yes . . .
Ir(1) C(5) C(4) 69.2(5) yes . . .
Ir(1) C(5) C(6) 71.0(5) yes . . .
Ir(1) C(5) C(10) 125.2(5) yes . . .
C(4) C(5) C(6) 107.4(7) yes . . .
C(4) C(5) C(10) 126.7(8) yes . . .
C(6) C(5) C(10) 126.0(11) yes . . .
Ir(1) C(6) C(2) 69.8(5) yes . . .
Ir(1) C(6) C(5) 70.3(5) yes . . .
Ir(1) C(6) C(11) 124.1(4) yes . . .
C(2) C(6) C(5) 107.9(9) yes . . .
C(2) C(6) C(11) 124.7(7) yes . . .
C(5) C(6) C(11) 127.4(8) yes . . .
Ir(2) C(12) C(13) 69.8(4) yes . . .
Ir(2) C(12) C(16) 70.7(4) yes . . .
Ir(2) C(12) C(17) 124.0(7) yes . . .
C(13) C(12) C(16) 109.2(9) yes . . .
C(13) C(12) C(17) 125.9(6) yes . . .
C(16) C(12) C(17) 124.8(8) yes . . .
Ir(2) C(13) C(12) 70.7(4) yes . . .
Ir(2) C(13) C(14) 71.6(4) yes . . .
Ir(2) C(13) C(18) 128.1(6) yes . . .
C(12) C(13) C(14) 107.0(6) yes . . .
C(12) C(13) C(18) 126.7(9) yes . . .
C(14) C(13) C(18) 126.0(9) yes . . .
Ir(2) C(14) C(13) 69.0(6) yes . . .
Ir(2) C(14) C(15) 70.0(6) yes . . .
Ir(2) C(14) C(19) 127.0(5) yes . . .
C(13) C(14) C(15) 108.8(9) yes . . .
C(13) C(14) C(19) 125.5(6) yes . . .
C(15) C(14) C(19) 125.7(9) yes . . .
Ir(2) C(15) C(14) 71.0(5) yes . . .
Ir(2) C(15) C(16) 69.9(5) yes . . .
Ir(2) C(15) C(20) 128.3(5) yes . . .
C(14) C(15) C(16) 107.2(7) yes . . .
C(14) C(15) C(20) 125.9(10) yes . . .
C(16) C(15) C(20) 126.7(7) yes . . .
Ir(2) C(16) C(12) 70.4(3) yes . . .
Ir(2) C(16) C(15) 70.2(4) yes . . .
Ir(2) C(16) C(21) 126.8(6) yes . . .
C(12) C(16) C(15) 107.7(7) yes . . .
C(12) C(16) C(21) 127.5(10) yes . . .
C(15) C(16) C(21) 124.8(7) yes . . .
C(2) C(7) H(1) 109.5 no . . .
C(2) C(7) H(2) 109.5 no . . .
C(2) C(7) H(3) 109.5 no . . .
H(1) C(7) H(2) 109.5 no . . .
H(1) C(7) H(3) 109.5 no . . .
H(2) C(7) H(3) 109.5 no . . .
C(3) C(8) H(4) 109.5 no . . .
C(3) C(8) H(5) 109.5 no . . .
C(3) C(8) H(6) 109.5 no . . .
H(4) C(8) H(5) 109.5 no . . .
H(4) C(8) H(6) 109.5 no . . .
H(5) C(8) H(6) 109.5 no . . .
C(4) C(9) H(7) 109.5 no . . .
C(4) C(9) H(8) 109.5 no . . .
C(4) C(9) H(9) 109.5 no . . .
H(7) C(9) H(8) 109.5 no . . .
H(7) C(9) H(9) 109.5 no . . .
H(8) C(9) H(9) 109.5 no . . .
C(5) C(10) H(10) 109.5 no . . .
C(5) C(10) H(11) 109.5 no . . .
C(5) C(10) H(12) 109.5 no . . .
H(10) C(10) H(11) 109.5 no . . .
H(10) C(10) H(12) 109.5 no . . .
H(11) C(10) H(12) 109.5 no . . .
C(6) C(11) H(13) 109.5 no . . .
C(6) C(11) H(14) 109.5 no . . .
C(6) C(11) H(15) 109.5 no . . .
H(13) C(11) H(14) 109.5 no . . .
H(13) C(11) H(15) 109.5 no . . .
H(14) C(11) H(15) 109.5 no . . .
C(12) C(17) H(16) 109.5 no . . .
C(12) C(17) H(17) 109.5 no . . .
C(12) C(17) H(18) 109.5 no . . .
H(16) C(17) H(17) 109.5 no . . .
H(16) C(17) H(18) 109.5 no . . .
H(17) C(17) H(18) 109.5 no . . .
C(13) C(18) H(19) 109.5 no . . .
C(13) C(18) H(20) 109.5 no . . .
C(13) C(18) H(21) 109.5 no . . .
H(19) C(18) H(20) 109.5 no . . .
H(19) C(18) H(21) 109.5 no . . .
H(20) C(18) H(21) 109.5 no . . .
C(14) C(19) H(22) 109.5 no . . .
C(14) C(19) H(23) 109.5 no . . .
C(14) C(19) H(24) 109.5 no . . .
H(22) C(19) H(23) 109.5 no . . .
H(22) C(19) H(24) 109.5 no . . .
H(23) C(19) H(24) 109.5 no . . .
C(15) C(20) H(25) 109.5 no . . .
C(15) C(20) H(26) 109.5 no . . .
C(15) C(20) H(27) 109.5 no . . .
H(25) C(20) H(26) 109.5 no . . .
H(25) C(20) H(27) 109.5 no . . .
H(26) C(20) H(27) 109.5 no . . .
C(16) C(21) H(28) 109.5 no . . .
C(16) C(21) H(29) 109.5 no . . .
C(16) C(21) H(30) 109.5 no . . .
H(28) C(21) H(29) 109.5 no . . .
H(28) C(21) H(30) 109.5 no . . .
H(29) C(21) H(30) 109.5 no . . .

loop_
_geom_bond_atom_site_label_1
_geom_bond_atom_site_label_2
_geom_bond_distance
_geom_bond_publ_flag
_geom_bond_site_symmetry_1
_geom_bond_site_symmetry_2
Ir(1) Ir(1) 2.8670(3) yes . 2_555
Ir(1) N(1) 2.030(9) yes . .
Ir(1) N(1) 2.021(5) yes . 2_555
Ir(1) C(2) 2.154(7) yes . .
Ir(1) C(3) 2.170(6) yes . .
Ir(1) C(4) 2.138(7) yes . .
Ir(1) C(5) 2.157(9) yes . .
Ir(1) C(6) 2.166(10) yes . .
Ir(2) Cl(1) 2.4283(17) yes . .
Ir(2) Cl(2) 2.4122(18) yes . .
Ir(2) N(2) 2.060(10) yes . .
Ir(2) C(12) 2.139(7) yes . .
Ir(2) C(13) 2.127(7) yes . .
Ir(2) C(14) 2.161(11) yes . .
Ir(2) C(15) 2.148(10) yes . .
Ir(2) C(16) 2.143(6) yes . .
N(1) C(1) 1.310(15) yes . .
N(2) C(1) 1.165(15) yes . .
C(2) C(3) 1.461(16) yes . .
C(2) C(6) 1.460(14) yes . .
C(2) C(7) 1.491(11) yes . .
C(3) C(4) 1.413(11) yes . .
C(3) C(8) 1.499(17) yes . .
C(4) C(5) 1.477(18) yes . .
C(4) C(9) 1.492(15) yes . .
C(5) C(6) 1.430(11) yes . .
C(5) C(10) 1.487(14) yes . .
C(6) C(11) 1.490(17) yes . .
C(12) C(13) 1.441(13) yes . .
C(12) C(16) 1.428(10) yes . .
C(12) C(17) 1.490(17) yes . .
C(13) C(14) 1.447(15) yes . .
C(13) C(18) 1.510(9) yes . .
C(14) C(15) 1.438(9) yes . .
C(14) C(19) 1.476(18) yes . .
C(15) C(16) 1.462(16) yes . .
C(15) C(20) 1.471(13) yes . .
C(16) C(21) 1.509(11) yes . .
C(7) H(1) 0.980 no . .
C(7) H(2) 0.980 no . .
C(7) H(3) 0.980 no . .
C(8) H(4) 0.980 no . .
C(8) H(5) 0.980 no . .
C(8) H(6) 0.980 no . .
C(9) H(7) 0.980 no . .
C(9) H(8) 0.980 no . .
C(9) H(9) 0.980 no . .
C(10) H(10) 0.980 no . .
C(10) H(11) 0.980 no . .
C(10) H(12) 0.980 no . .
C(11) H(13) 0.980 no . .
C(11) H(14) 0.980 no . .
C(11) H(15) 0.980 no . .
C(17) H(16) 0.980 no . .
C(17) H(17) 0.980 no . .
C(17) H(18) 0.980 no . .
C(18) H(19) 0.980 no . .
C(18) H(20) 0.980 no . .
C(18) H(21) 0.980 no . .
C(19) H(22) 0.980 no . .
C(19) H(23) 0.980 no . .
C(19) H(24) 0.980 no . .
C(20) H(25) 0.980 no . .
C(20) H(26) 0.980 no . .
C(20) H(27) 0.980 no . .
C(21) H(28) 0.980 no . .
C(21) H(29) 0.980 no . .
C(21) H(30) 0.980 no . .

loop_
_geom_torsion_atom_site_label_1
_geom_torsion_atom_site_label_2
_geom_torsion_atom_site_label_3
_geom_torsion_atom_site_label_4
_geom_torsion
_geom_torsion_publ_flag
_geom_torsion_site_symmetry_1
_geom_torsion_site_symmetry_2
_geom_torsion_site_symmetry_3
_geom_torsion_site_symmetry_4
Ir(1) Ir(1) N(1) C(1) 127.2(6) ? 2_555 . . .
N(1) Ir(1) Ir(1) N(1) 120.0(4) ? . . 2_555 2_555
N(1) Ir(1) Ir(1) C(2) 81(2) ? . . 2_555 2_555
N(1) Ir(1) Ir(1) C(3) 176.4(4) ? . . 2_555 2_555
N(1) Ir(1) Ir(1) C(4) -139.4(4) ? . . 2_555 2_555
N(1) Ir(1) Ir(1) C(5) -91.7(4) ? . . 2_555 2_555
N(1) Ir(1) Ir(1) C(6) -46.9(4) ? . . 2_555 2_555
Ir(1) Ir(1) N(1) C(1) -127.3(6) ? 2_555 . 2_555 2_555
N(1) Ir(1) Ir(1) C(2) -38(2) ? 2_555 . 2_555 2_555
N(1) Ir(1) Ir(1) C(3) 56.4(4) ? 2_555 . 2_555 2_555
N(1) Ir(1) Ir(1) C(4) 100.6(4) ? 2_555 . 2_555 2_555
N(1) Ir(1) Ir(1) C(5) 148.3(4) ? 2_555 . 2_555 2_555
N(1) Ir(1) Ir(1) C(6) -166.9(4) ? 2_555 . 2_555 2_555
N(1) Ir(1) Ir(1) N(1) -120.0(4) ? 2_555 . 2_555 .
Ir(1) Ir(1) C(2) C(3) 105(2) ? 2_555 . . .
Ir(1) Ir(1) C(2) C(6) -136.7(19) ? 2_555 . . .
Ir(1) Ir(1) C(2) C(7) -16(3) ? 2_555 . . .
C(2) Ir(1) Ir(1) N(1) 81(2) ? . . 2_555 2_555
C(2) Ir(1) Ir(1) C(2) 43(3) ? . . 2_555 2_555
C(2) Ir(1) Ir(1) C(3) 138(2) ? . . 2_555 2_555
C(2) Ir(1) Ir(1) C(4) -178(2) ? . . 2_555 2_555
C(2) Ir(1) Ir(1) C(5) -130(2) ? . . 2_555 2_555
C(2) Ir(1) Ir(1) C(6) -85(2) ? . . 2_555 2_555
C(2) Ir(1) Ir(1) N(1) -38(2) ? . . 2_555 .
Ir(1) Ir(1) C(3) C(2) -166.8(4) ? 2_555 . . .
Ir(1) Ir(1) C(3) C(4) 74.5(8) ? 2_555 . . .
Ir(1) Ir(1) C(3) C(8) -46.4(9) ? 2_555 . . .
C(3) Ir(1) Ir(1) N(1) 176.4(4) ? . . 2_555 2_555
C(3) Ir(1) Ir(1) C(2) 138(2) ? . . 2_555 2_555
C(3) Ir(1) Ir(1) C(3) -127.2(5) ? . . 2_555 2_555
C(3) Ir(1) Ir(1) C(4) -83.0(5) ? . . 2_555 2_555
C(3) Ir(1) Ir(1) C(5) -35.3(5) ? . . 2_555 2_555
C(3) Ir(1) Ir(1) C(6) 9.5(5) ? . . 2_555 2_555
C(3) Ir(1) Ir(1) N(1) 56.4(4) ? . . 2_555 .
Ir(1) Ir(1) C(4) C(3) -136.1(6) ? 2_555 . . .
Ir(1) Ir(1) C(4) C(5) 105.3(4) ? 2_555 . . .
Ir(1) Ir(1) C(4) C(9) -13.7(11) ? 2_555 . . .
C(4) Ir(1) Ir(1) N(1) -139.4(4) ? . . 2_555 2_555
C(4) Ir(1) Ir(1) C(2) -178(2) ? . . 2_555 2_555
C(4) Ir(1) Ir(1) C(3) -83.0(5) ? . . 2_555 2_555
C(4) Ir(1) Ir(1) C(4) -38.9(5) ? . . 2_555 2_555
C(4) Ir(1) Ir(1) C(5) 8.9(5) ? . . 2_555 2_555
C(4) Ir(1) Ir(1) C(6) 53.7(5) ? . . 2_555 2_555
C(4) Ir(1) Ir(1) N(1) 100.6(4) ? . . 2_555 .
Ir(1) Ir(1) C(5) C(4) -101.0(3) ? 2_555 . . .
Ir(1) Ir(1) C(5) C(6) 141.1(3) ? 2_555 . . .
Ir(1) Ir(1) C(5) C(10) 19.9(11) ? 2_555 . . .
C(5) Ir(1) Ir(1) N(1) -91.7(4) ? . . 2_555 2_555
C(5) Ir(1) Ir(1) C(2) -130(2) ? . . 2_555 2_555
C(5) Ir(1) Ir(1) C(3) -35.3(5) ? . . 2_555 2_555
C(5) Ir(1) Ir(1) C(4) 8.9(5) ? . . 2_555 2_555
C(5) Ir(1) Ir(1) C(5) 56.6(5) ? . . 2_555 2_555
C(5) Ir(1) Ir(1) C(6) 101.4(5) ? . . 2_555 2_555
C(5) Ir(1) Ir(1) N(1) 148.3(4) ? . . 2_555 .
Ir(1) Ir(1) C(6) C(2) 169.7(3) ? 2_555 . . .
Ir(1) Ir(1) C(6) C(5) -71.8(6) ? 2_555 . . .
Ir(1) Ir(1) C(6) C(11) 50.7(8) ? 2_555 . . .
C(6) Ir(1) Ir(1) N(1) -46.9(4) ? . . 2_555 2_555
C(6) Ir(1) Ir(1) C(2) -85(2) ? . . 2_555 2_555
C(6) Ir(1) Ir(1) C(3) 9.5(5) ? . . 2_555 2_555
C(6) Ir(1) Ir(1) C(4) 53.7(5) ? . . 2_555 2_555
C(6) Ir(1) Ir(1) C(5) 101.4(5) ? . . 2_555 2_555
C(6) Ir(1) Ir(1) C(6) 146.2(5) ? . . 2_555 2_555
C(6) Ir(1) Ir(1) N(1) -166.9(4) ? . . 2_555 .
N(1) Ir(1) N(1) Ir(1) -39.1(2) ? . . 2_555 2_555
N(1) Ir(1) N(1) C(1) -166.4(6) ? . . 2_555 2_555
N(1) Ir(1) N(1) Ir(1) 39.3(2) ? 2_555 . . 2_555
N(1) Ir(1) N(1) C(1) 166.5(5) ? 2_555 . . .
N(1) Ir(1) C(2) C(3) 71.1(6) ? . . . .
N(1) Ir(1) C(2) C(6) -170.7(4) ? . . . .
N(1) Ir(1) C(2) C(7) -50.5(12) ? . . . .
C(2) Ir(1) N(1) Ir(1) 173.4(3) ? . . . 2_555
C(2) Ir(1) N(1) C(1) -59.4(6) ? . . . .
N(1) Ir(1) C(3) C(2) -128.5(5) ? . . . .
N(1) Ir(1) C(3) C(4) 112.7(7) ? . . . .
N(1) Ir(1) C(3) C(8) -8.2(8) ? . . . .
C(3) Ir(1) N(1) Ir(1) -147.2(2) ? . . . 2_555
C(3) Ir(1) N(1) C(1) -20.0(6) ? . . . .
N(1) Ir(1) C(4) C(3) -84.1(7) ? . . . .
N(1) Ir(1) C(4) C(5) 157.3(3) ? . . . .
N(1) Ir(1) C(4) C(9) 38.3(10) ? . . . .
C(4) Ir(1) N(1) Ir(1) -106.7(3) ? . . . 2_555
C(4) Ir(1) N(1) C(1) 20.6(6) ? . . . .
N(1) Ir(1) C(5) C(4) -47.4(7) ? . . . .
N(1) Ir(1) C(5) C(6) -165.3(5) ? . . . .
N(1) Ir(1) C(5) C(10) 73.5(12) ? . . . .
C(5) Ir(1) N(1) Ir(1) -73.9(6) ? . . . 2_555
C(5) Ir(1) N(1) C(1) 53.3(8) ? . . . .
N(1) Ir(1) C(6) C(2) 32.0(15) ? . . . .
N(1) Ir(1) C(6) C(5) 150.6(11) ? . . . .
N(1) Ir(1) C(6) C(11) -86.9(14) ? . . . .
C(6) Ir(1) N(1) Ir(1) 147.9(11) ? . . . 2_555
C(6) Ir(1) N(1) C(1) -84.9(14) ? . . . .
N(1) Ir(1) C(2) C(3) 178.8(5) ? 2_555 . . .
N(1) Ir(1) C(2) C(6) -63.1(6) ? 2_555 . . .
N(1) Ir(1) C(2) C(7) 57.1(13) ? 2_555 . . .
C(2) Ir(1) N(1) Ir(1) -168.6(3) ? . . 2_555 2_555
C(2) Ir(1) N(1) C(1) 64.1(7) ? . . 2_555 2_555
N(1) Ir(1) C(3) C(2) -7(3) ? 2_555 . . .
N(1) Ir(1) C(3) C(4) -126(2) ? 2_555 . . .
N(1) Ir(1) C(3) C(8) 113(3) ? 2_555 . . .
C(3) Ir(1) N(1) Ir(1) -163(2) ? . . 2_555 2_555
C(3) Ir(1) N(1) C(1) 70(2) ? . . 2_555 2_555
N(1) Ir(1) C(4) C(3) 169.3(7) ? 2_555 . . .
N(1) Ir(1) C(4) C(5) 50.7(8) ? 2_555 . . .
N(1) Ir(1) C(4) C(9) -68.3(14) ? 2_555 . . .
C(4) Ir(1) N(1) Ir(1) 80.4(8) ? . . 2_555 2_555
C(4) Ir(1) N(1) C(1) -46.9(10) ? . . 2_555 2_555
N(1) Ir(1) C(5) C(4) -151.5(4) ? 2_555 . . .
N(1) Ir(1) C(5) C(6) 90.6(5) ? 2_555 . . .
N(1) Ir(1) C(5) C(10) -30.6(11) ? 2_555 . . .
C(5) Ir(1) N(1) Ir(1) 113.4(3) ? . . 2_555 2_555
C(5) Ir(1) N(1) C(1) -13.9(7) ? . . 2_555 2_555
N(1) Ir(1) C(6) C(2) 136.6(4) ? 2_555 . . .
N(1) Ir(1) C(6) C(5) -104.8(5) ? 2_555 . . .
N(1) Ir(1) C(6) C(11) 17.7(7) ? 2_555 . . .
C(6) Ir(1) N(1) Ir(1) 154.6(2) ? . . 2_555 2_555
C(6) Ir(1) N(1) C(1) 27.3(6) ? . . 2_555 2_555
C(2) Ir(1) C(3) C(4) -118.7(10) ? . . . .
C(2) Ir(1) C(3) C(8) 120.4(9) ? . . . .
C(3) Ir(1) C(2) C(6) 118.1(7) ? . . . .
C(3) Ir(1) C(2) C(7) -121.6(13) ? . . . .
C(2) Ir(1) C(4) C(3) 37.8(7) ? . . . .
C(2) Ir(1) C(4) C(5) -80.7(5) ? . . . .
C(2) Ir(1) C(4) C(9) 160.2(11) ? . . . .
C(4) Ir(1) C(2) C(3) -36.7(6) ? . . . .
C(4) Ir(1) C(2) C(6) 81.4(5) ? . . . .
C(4) Ir(1) C(2) C(7) -158.3(12) ? . . . .
C(2) Ir(1) C(5) C(4) 80.1(5) ? . . . .
C(2) Ir(1) C(5) C(6) -37.8(5) ? . . . .
C(2) Ir(1) C(5) C(10) -159.0(11) ? . . . .
C(5) Ir(1) C(2) C(3) -81.1(6) ? . . . .
C(5) Ir(1) C(2) C(6) 37.0(5) ? . . . .
C(5) Ir(1) C(2) C(7) 157.3(12) ? . . . .
C(2) Ir(1) C(6) C(5) 118.6(7) ? . . . .
C(2) Ir(1) C(6) C(11) -118.9(8) ? . . . .
C(6) Ir(1) C(2) C(3) -118.1(7) ? . . . .
C(6) Ir(1) C(2) C(7) 120.3(13) ? . . . .
C(3) Ir(1) C(4) C(5) -118.5(8) ? . . . .
C(3) Ir(1) C(4) C(9) 122.4(14) ? . . . .
C(4) Ir(1) C(3) C(2) 118.7(10) ? . . . .
C(4) Ir(1) C(3) C(8) -120.9(12) ? . . . .
C(3) Ir(1) C(5) C(4) 36.6(4) ? . . . .
C(3) Ir(1) C(5) C(6) -81.3(5) ? . . . .
C(3) Ir(1) C(5) C(10) 157.5(11) ? . . . .
C(5) Ir(1) C(3) C(2) 80.3(6) ? . . . .
C(5) Ir(1) C(3) C(4) -38.4(7) ? . . . .
C(5) Ir(1) C(3) C(8) -159.3(9) ? . . . .
C(3) Ir(1) C(6) C(2) -37.9(4) ? . . . .
C(3) Ir(1) C(6) C(5) 80.7(5) ? . . . .
C(3) Ir(1) C(6) C(11) -156.8(7) ? . . . .
C(6) Ir(1) C(3) C(2) 37.9(5) ? . . . .
C(6) Ir(1) C(3) C(4) -80.9(7) ? . . . .
C(6) Ir(1) C(3) C(8) 158.2(8) ? . . . .
C(4) Ir(1) C(5) C(6) -117.9(6) ? . . . .
C(4) Ir(1) C(5) C(10) 120.9(11) ? . . . .
C(5) Ir(1) C(4) C(3) 118.5(8) ? . . . .
C(5) Ir(1) C(4) C(9) -119.1(10) ? . . . .
C(4) Ir(1) C(6) C(2) -79.9(5) ? . . . .
C(4) Ir(1) C(6) C(5) 38.7(5) ? . . . .
C(4) Ir(1) C(6) C(11) 161.2(7) ? . . . .
C(6) Ir(1) C(4) C(3) 81.4(7) ? . . . .
C(6) Ir(1) C(4) C(5) -37.2(4) ? . . . .
C(6) Ir(1) C(4) C(9) -156.2(10) ? . . . .
C(5) Ir(1) C(6) C(2) -118.6(7) ? . . . .
C(5) Ir(1) C(6) C(11) 122.5(8) ? . . . .
C(6) Ir(1) C(5) C(4) 117.9(6) ? . . . .
C(6) Ir(1) C(5) C(10) -121.1(12) ? . . . .
Cl(1) Ir(2) N(2) C(1) -144.5(17) ? . . . .
Cl(1) Ir(2) C(12) C(13) -157.1(4) ? . . . .
Cl(1) Ir(2) C(12) C(16) -37.1(8) ? . . . .
Cl(1) Ir(2) C(12) C(17) 82.5(5) ? . . . .
Cl(1) Ir(2) C(13) C(12) 66.9(12) ? . . . .
Cl(1) Ir(2) C(13) C(14) -49.4(11) ? . . . .
Cl(1) Ir(2) C(13) C(18) -171.1(7) ? . . . .
Cl(1) Ir(2) C(14) C(13) 162.2(3) ? . . . .
Cl(1) Ir(2) C(14) C(15) 41.8(5) ? . . . .
Cl(1) Ir(2) C(14) C(19) -78.5(6) ? . . . .
Cl(1) Ir(2) C(15) C(14) -147.6(4) ? . . . .
Cl(1) Ir(2) C(15) C(16) 95.1(3) ? . . . .
Cl(1) Ir(2) C(15) C(20) -26.4(9) ? . . . .
Cl(1) Ir(2) C(16) C(12) 152.5(6) ? . . . .
Cl(1) Ir(2) C(16) C(15) -89.4(3) ? . . . .
Cl(1) Ir(2) C(16) C(21) 29.9(9) ? . . . .
Cl(2) Ir(2) N(2) C(1) 126.4(17) ? . . . .
Cl(2) Ir(2) C(12) C(13) 25.8(8) ? . . . .
Cl(2) Ir(2) C(12) C(16) 145.8(5) ? . . . .
Cl(2) Ir(2) C(12) C(17) -94.6(7) ? . . . .
Cl(2) Ir(2) C(13) C(12) -163.4(5) ? . . . .
Cl(2) Ir(2) C(13) C(14) 80.3(3) ? . . . .
Cl(2) Ir(2) C(13) C(18) -41.4(11) ? . . . .
Cl(2) Ir(2) C(14) C(13) -105.9(3) ? . . . .
Cl(2) Ir(2) C(14) C(15) 133.7(4) ? . . . .
Cl(2) Ir(2) C(14) C(19) 13.4(6) ? . . . .
Cl(2) Ir(2) C(15) C(14) -55.9(5) ? . . . .
Cl(2) Ir(2) C(15) C(16) -173.2(3) ? . . . .
Cl(2) Ir(2) C(15) C(20) 65.4(9) ? . . . .
Cl(2) Ir(2) C(16) C(12) -101.7(8) ? . . . .
Cl(2) Ir(2) C(16) C(15) 16.4(7) ? . . . .
Cl(2) Ir(2) C(16) C(21) 135.7(8) ? . . . .
N(2) Ir(2) C(12) C(13) 113.3(5) ? . . . .
N(2) Ir(2) C(12) C(16) -126.7(6) ? . . . .
N(2) Ir(2) C(12) C(17) -7.1(5) ? . . . .
C(12) Ir(2) N(2) C(1) -14.0(17) ? . . . .
N(2) Ir(2) C(13) C(12) -72.8(5) ? . . . .
N(2) Ir(2) C(13) C(14) 170.8(3) ? . . . .
N(2) Ir(2) C(13) C(18) 49.2(11) ? . . . .
C(13) Ir(2) N(2) C(1) 23.5(18) ? . . . .
N(2) Ir(2) C(14) C(13) -15.4(6) ? . . . .
N(2) Ir(2) C(14) C(15) -135.8(5) ? . . . .
N(2) Ir(2) C(14) C(19) 103.9(8) ? . . . .
C(14) Ir(2) N(2) C(1) 34(2) ? . . . .
N(2) Ir(2) C(15) C(14) 115.7(7) ? . . . .
N(2) Ir(2) C(15) C(16) -1.7(7) ? . . . .
N(2) Ir(2) C(15) C(20) -123.1(9) ? . . . .
C(15) Ir(2) N(2) C(1) -46(2) ? . . . .
N(2) Ir(2) C(16) C(12) 61.1(7) ? . . . .
N(2) Ir(2) C(16) C(15) 179.2(3) ? . . . .
N(2) Ir(2) C(16) C(21) -61.6(9) ? . . . .
C(16) Ir(2) N(2) C(1) -47.4(18) ? . . . .
C(12) Ir(2) C(13) C(14) -116.3(6) ? . . . .
C(12) Ir(2) C(13) C(18) 122.0(13) ? . . . .
C(13) Ir(2) C(12) C(16) 120.0(10) ? . . . .
C(13) Ir(2) C(12) C(17) -120.4(7) ? . . . .
C(12) Ir(2) C(14) C(13) 38.8(3) ? . . . .
C(12) Ir(2) C(14) C(15) -81.6(5) ? . . . .
C(12) Ir(2) C(14) C(19) 158.2(7) ? . . . .
C(14) Ir(2) C(12) C(13) -38.8(5) ? . . . .
C(14) Ir(2) C(12) C(16) 81.2(7) ? . . . .
C(14) Ir(2) C(12) C(17) -159.2(6) ? . . . .
C(12) Ir(2) C(15) C(14) 79.9(5) ? . . . .
C(12) Ir(2) C(15) C(16) -37.4(4) ? . . . .
C(12) Ir(2) C(15) C(20) -158.8(10) ? . . . .
C(15) Ir(2) C(12) C(13) -81.8(6) ? . . . .
C(15) Ir(2) C(12) C(16) 38.2(6) ? . . . .
C(15) Ir(2) C(12) C(17) 157.8(6) ? . . . .
C(12) Ir(2) C(16) C(15) 118.1(8) ? . . . .
C(12) Ir(2) C(16) C(21) -122.6(13) ? . . . .
C(16) Ir(2) C(12) C(13) -120.0(10) ? . . . .
C(16) Ir(2) C(12) C(17) 119.6(9) ? . . . .
C(13) Ir(2) C(14) C(15) -120.5(6) ? . . . .
C(13) Ir(2) C(14) C(19) 119.3(7) ? . . . .
C(14) Ir(2) C(13) C(12) 116.3(6) ? . . . .
C(14) Ir(2) C(13) C(18) -121.7(12) ? . . . .
C(13) Ir(2) C(15) C(14) 36.6(5) ? . . . .
C(13) Ir(2) C(15) C(16) -80.7(4) ? . . . .
C(13) Ir(2) C(15) C(20) 157.9(10) ? . . . .
C(15) Ir(2) C(13) C(12) 80.1(6) ? . . . .
C(15) Ir(2) C(13) C(14) -36.2(4) ? . . . .
C(15) Ir(2) C(13) C(18) -157.9(11) ? . . . .
C(13) Ir(2) C(16) C(12) -36.9(7) ? . . . .
C(13) Ir(2) C(16) C(15) 81.2(5) ? . . . .
C(13) Ir(2) C(16) C(21) -159.6(11) ? . . . .
C(16) Ir(2) C(13) C(12) 36.5(6) ? . . . .
C(16) Ir(2) C(13) C(14) -79.8(5) ? . . . .
C(16) Ir(2) C(13) C(18) 158.5(12) ? . . . .
C(14) Ir(2) C(15) C(16) -117.3(6) ? . . . .
C(14) Ir(2) C(15) C(20) 121.2(11) ? . . . .
C(15) Ir(2) C(14) C(13) 120.5(6) ? . . . .
C(15) Ir(2) C(14) C(19) -120.2(9) ? . . . .
C(14) Ir(2) C(16) C(12) -80.3(6) ? . . . .
C(14) Ir(2) C(16) C(15) 37.8(4) ? . . . .
C(14) Ir(2) C(16) C(21) 157.1(10) ? . . . .
C(16) Ir(2) C(14) C(13) 81.8(4) ? . . . .
C(16) Ir(2) C(14) C(15) -38.6(5) ? . . . .
C(16) Ir(2) C(14) C(19) -158.9(7) ? . . . .
C(15) Ir(2) C(16) C(12) -118.1(8) ? . . . .
C(15) Ir(2) C(16) C(21) 119.3(10) ? . . . .
C(16) Ir(2) C(15) C(14) 117.3(6) ? . . . .
C(16) Ir(2) C(15) C(20) -121.4(10) ? . . . .
Ir(1) N(1) C(1) N(2) 113(36) ? . . . .
Ir(1) N(1) C(1) N(2) -135(35) ? 2_555 . . .
Ir(2) N(2) C(1) N(1) 23(27) ? . . . .
Ir(1) C(2) C(3) C(4) 59.6(5) ? . . . .
Ir(1) C(2) C(3) C(8) -122.3(8) ? . . . .
Ir(1) C(2) C(6) C(5) -60.3(5) ? . . . .
Ir(1) C(2) C(6) C(11) 118.2(7) ? . . . .
C(3) C(2) C(6) Ir(1) 61.2(5) ? . . . .
C(3) C(2) C(6) C(5) 0.9(8) ? . . . .
C(3) C(2) C(6) C(11) 179.4(7) ? . . . .
C(6) C(2) C(3) Ir(1) -61.2(4) ? . . . .
C(6) C(2) C(3) C(4) -1.5(8) ? . . . .
C(6) C(2) C(3) C(8) 176.6(7) ? . . . .
C(7) C(2) C(3) Ir(1) 122.4(8) ? . . . .
C(7) C(2) C(3) C(4) -178.0(7) ? . . . .
C(7) C(2) C(3) C(8) 0.2(10) ? . . . .
C(7) C(2) C(6) Ir(1) -122.3(7) ? . . . .
C(7) C(2) C(6) C(5) 177.4(7) ? . . . .
C(7) C(2) C(6) C(11) -4.1(11) ? . . . .
Ir(1) C(3) C(4) C(5) 61.2(5) ? . . . .
Ir(1) C(3) C(4) C(9) -119.9(8) ? . . . .
C(2) C(3) C(4) Ir(1) -59.6(5) ? . . . .
C(2) C(3) C(4) C(5) 1.6(8) ? . . . .
C(2) C(3) C(4) C(9) -179.5(7) ? . . . .
C(8) C(3) C(4) Ir(1) 122.3(9) ? . . . .
C(8) C(3) C(4) C(5) -176.5(7) ? . . . .
C(8) C(3) C(4) C(9) 2.4(13) ? . . . .
Ir(1) C(4) C(5) C(6) 61.1(5) ? . . . .
Ir(1) C(4) C(5) C(10) -119.1(7) ? . . . .
C(3) C(4) C(5) Ir(1) -62.1(5) ? . . . .
C(3) C(4) C(5) C(6) -1.0(8) ? . . . .
C(3) C(4) C(5) C(10) 178.8(7) ? . . . .
C(9) C(4) C(5) Ir(1) 118.9(7) ? . . . .
C(9) C(4) C(5) C(6) -180.0(6) ? . . . .
C(9) C(4) C(5) C(10) -0.1(10) ? . . . .
Ir(1) C(5) C(6) C(2) 60.0(5) ? . . . .
Ir(1) C(5) C(6) C(11) -118.4(7) ? . . . .
C(4) C(5) C(6) Ir(1) -60.0(5) ? . . . .
C(4) C(5) C(6) C(2) 0.1(6) ? . . . .
C(4) C(5) C(6) C(11) -178.4(7) ? . . . .
C(10) C(5) C(6) Ir(1) 120.2(7) ? . . . .
C(10) C(5) C(6) C(2) -179.8(5) ? . . . .
C(10) C(5) C(6) C(11) 1.8(12) ? . . . .
Ir(2) C(12) C(13) C(14) 62.8(5) ? . . . .
Ir(2) C(12) C(13) C(18) -123.7(9) ? . . . .
Ir(2) C(12) C(16) C(15) -60.6(5) ? . . . .
Ir(2) C(12) C(16) C(21) 121.9(9) ? . . . .
C(13) C(12) C(16) Ir(2) 59.4(5) ? . . . .
C(13) C(12) C(16) C(15) -1.3(9) ? . . . .
C(13) C(12) C(16) C(21) -178.7(8) ? . . . .
C(16) C(12) C(13) Ir(2) -59.9(6) ? . . . .
C(16) C(12) C(13) C(14) 2.9(9) ? . . . .
C(16) C(12) C(13) C(18) 176.4(8) ? . . . .
C(17) C(12) C(13) Ir(2) 117.9(9) ? . . . .
C(17) C(12) C(13) C(14) -179.3(8) ? . . . .
C(17) C(12) C(13) C(18) -5.8(14) ? . . . .
C(17) C(12) C(16) Ir(2) -118.5(9) ? . . . .
C(17) C(12) C(16) C(15) -179.1(8) ? . . . .
C(17) C(12) C(16) C(21) 3.4(14) ? . . . .
Ir(2) C(13) C(14) C(15) 58.8(6) ? . . . .
Ir(2) C(13) C(14) C(19) -121.2(8) ? . . . .
C(12) C(13) C(14) Ir(2) -62.2(5) ? . . . .
C(12) C(13) C(14) C(15) -3.4(9) ? . . . .
C(12) C(13) C(14) C(19) 176.5(8) ? . . . .
C(18) C(13) C(14) Ir(2) 124.2(8) ? . . . .
C(18) C(13) C(14) C(15) -177.0(8) ? . . . .
C(18) C(13) C(14) C(19) 3.0(14) ? . . . .
Ir(2) C(14) C(15) C(16) 60.9(6) ? . . . .
Ir(2) C(14) C(15) C(20) -124.1(8) ? . . . .
C(13) C(14) C(15) Ir(2) -58.2(6) ? . . . .
C(13) C(14) C(15) C(16) 2.6(9) ? . . . .
C(13) C(14) C(15) C(20) 177.7(8) ? . . . .
C(19) C(14) C(15) Ir(2) 121.8(8) ? . . . .
C(19) C(14) C(15) C(16) -177.3(8) ? . . . .
C(19) C(14) C(15) C(20) -2.3(14) ? . . . .
Ir(2) C(15) C(16) C(12) 60.7(5) ? . . . .
Ir(2) C(15) C(16) C(21) -121.7(8) ? . . . .
C(14) C(15) C(16) Ir(2) -61.6(5) ? . . . .
C(14) C(15) C(16) C(12) -0.9(9) ? . . . .
C(14) C(15) C(16) C(21) 176.7(8) ? . . . .
C(20) C(15) C(16) Ir(2) 123.4(9) ? . . . .
C(20) C(15) C(16) C(12) -175.9(8) ? . . . .
C(20) C(15) C(16) C(21) 1.7(14) ? . . . .
